data_7018868
loop_
_publ_author_name
'Kraehmer, Verena'
'Rehder, Dieter'

_publ_section_title
;
 Modelling the site of bromide binding in vanadate-dependent
 bromoperoxidases.
;
_journal_issue 17
_journal_name_full 'Dalton transactions (Cambridge, England : 2003)'
_journal_page_first 5225
_journal_page_last 5234
_journal_paper_doi 10.1039/c2dt12287a
_journal_volume 41
_journal_year 2012
_chemical_absolute_configuration ad
_chemical_formula_moiety 'C9 H15 Br N O4'
_chemical_formula_sum 'C9 H15 Br N O4'
_chemical_formula_weight 281.13
_chemical_name_common R-3-Boc-Bromalaninemethylester
_chemical_name_systematic
;
R-3-(t-Butyloxycarbonyl)-Bromalaninemethylester
;
_space_group_IT_number 4
_symmetry_cell_setting monoclinic
_symmetry_space_group_name_Hall 'P 2yb'
_symmetry_space_group_name_H-M 'P 1 21 1'
_atom_sites_solution_hydrogens geom
_atom_sites_solution_primary direct
_atom_sites_solution_secondary difmap
_audit_creation_method SHELXL-97
_cell_angle_alpha 90.00
_cell_angle_beta 108.297(3)
_cell_angle_gamma 90.00
_cell_formula_units_Z 2
_cell_length_a 9.3204(19)
_cell_length_b 5.1021(10)
_cell_length_c 13.905(3)
_cell_measurement_reflns_used 100
_cell_measurement_temperature 153(2)
_cell_measurement_theta_max 27
_cell_measurement_theta_min 2
_cell_volume 627.8(2)
_computing_cell_refinement 'SMART (Bruker, 2000)'
_computing_data_collection 'SMART (Bruker, 2000)'
_computing_data_reduction 'SAINT (Bruker, 2000)'
_computing_molecular_graphics 'SHELXTL (SHELDRICK, 2008)'
_computing_publication_material 'SHELXTL (SHELDRICK, 2008)'
_computing_structure_refinement 'SHELXL-97 (Sheldrick, 1997)'
_computing_structure_solution 'SHELXS-97 (Sheldrick, 1990)'
_diffrn_ambient_temperature 153(2)
_diffrn_measured_fraction_theta_full 0.988
_diffrn_measured_fraction_theta_max 0.988
_diffrn_measurement_device_type 'CCD area detector'
_diffrn_measurement_method 'phi and omega scans'
_diffrn_radiation_monochromator graphite
_diffrn_radiation_source 'fine-focus sealed tube'
_diffrn_radiation_type MoK\a
_diffrn_radiation_wavelength 0.71073
_diffrn_reflns_av_R_equivalents 0.0305
_diffrn_reflns_av_sigmaI/netI 0.0527
_diffrn_reflns_limit_h_max 11
_diffrn_reflns_limit_h_min -7
_diffrn_reflns_limit_k_max 6
_diffrn_reflns_limit_k_min -6
_diffrn_reflns_limit_l_max 17
_diffrn_reflns_limit_l_min -17
_diffrn_reflns_number 4033
_diffrn_reflns_theta_full 26.99
_diffrn_reflns_theta_max 26.99
_diffrn_reflns_theta_min 2.30
_diffrn_standards_decay_% 0
_exptl_absorpt_coefficient_mu 3.269
_exptl_absorpt_correction_T_max 0.9083
_exptl_absorpt_correction_T_min 0.2917
_exptl_absorpt_correction_type multi-scan
_exptl_absorpt_process_details '(SADABS; SHELDRICK, 1995)'
_exptl_crystal_colour colorless
_exptl_crystal_density_diffrn 1.487
_exptl_crystal_density_method 'not measured'
_exptl_crystal_description plate
_exptl_crystal_F_000 286
_exptl_crystal_size_max 0.50
_exptl_crystal_size_mid 0.14
_exptl_crystal_size_min 0.03
_refine_diff_density_max 0.639
_refine_diff_density_min -0.304
_refine_diff_density_rms 0.080
_refine_ls_abs_structure_details 'Flack (1983), 1525 Friedel pairs'
_refine_ls_abs_structure_Flack 0.041(14)
_refine_ls_extinction_method none
_refine_ls_goodness_of_fit_ref 1.006
_refine_ls_hydrogen_treatment constr
_refine_ls_matrix_type full
_refine_ls_number_parameters 140
_refine_ls_number_reflns 2583
_refine_ls_number_restraints 1
_refine_ls_restrained_S_all 1.006
_refine_ls_R_factor_all 0.0452
_refine_ls_R_factor_gt 0.0397
_refine_ls_shift/su_max 0.000
_refine_ls_shift/su_mean 0.000
_refine_ls_structure_factor_coef Fsqd
_refine_ls_weighting_details 'calc w=1/[\s^2^(Fo^2^)+(0.0501P)^2^+0.0000P] where P=(Fo^2^+2Fc^2^)/3'
_refine_ls_weighting_scheme calc
_refine_ls_wR_factor_gt 0.0939
_refine_ls_wR_factor_ref 0.0957
_reflns_number_gt 2257
_reflns_number_total 2583
_reflns_threshold_expression >2sigma(I)
_cod_data_source_file c2dt12287a.txt
_cod_data_source_block bocbr
_cod_original_sg_symbol_Hall P2yb
_cod_original_sg_symbol_H-M 'P2(1) '
_cod_database_code 7018868

loop_
_symmetry_equiv_pos_as_xyz
'x, y, z'
'-x, y+1/2, -z'

loop_
_atom_site_label
_atom_site_type_symbol
_atom_site_fract_x
_atom_site_fract_y
_atom_site_fract_z
_atom_site_U_iso_or_equiv
_atom_site_adp_type
_atom_site_occupancy
_atom_site_symmetry_multiplicity
_atom_site_calc_flag
_atom_site_refinement_flags
Br1 Br 0.08228(5) 0.46481(9) 0.28057(3) 0.04139(16) Uani 1 1 d .
O3 O 0.5784(3) 0.6684(6) 0.3131(2) 0.0274(7) Uani 1 1 d .
O1 O 0.3228(3) 0.7614(7) 0.0045(2) 0.0353(7) Uani 1 1 d .
O4 O 0.4213(3) 0.9929(9) 0.22396(19) 0.0304(7) Uani 1 1 d .
O2 O 0.1289(3) 1.0035(7) 0.0210(2) 0.0329(7) Uani 1 1 d .
N1 N 0.3621(4) 0.5609(6) 0.1963(2) 0.0230(7) Uani 1 1 d .
C3 C 0.3354(5) 0.9452(15) -0.0724(3) 0.0473(13) Uani 1 1 d .
H3A H 0.2417 0.9430 -0.1297 0.071 Uiso 1 1 calc R
H3B H 0.4203 0.8944 -0.0957 0.071 Uiso 1 1 calc R
H3C H 0.3527 1.1220 -0.0435 0.071 Uiso 1 1 calc R
C2 C 0.2151(5) 0.8195(9) 0.0461(3) 0.0255(9) Uani 1 1 d .
C1 C 0.2113(4) 0.6205(8) 0.1282(3) 0.0240(9) Uani 1 1 d .
H1 H 0.1673 0.4540 0.0934 0.029 Uiso 1 1 calc R
C9 C 0.1046(5) 0.7237(8) 0.1836(3) 0.0260(9) Uani 1 1 d .
H9A H 0.0046 0.7622 0.1340 0.031 Uiso 1 1 calc R
H9B H 0.1455 0.8884 0.2194 0.031 Uiso 1 1 calc R
C4 C 0.4516(5) 0.7638(9) 0.2434(3) 0.0244(9) Uani 1 1 d .
C5 C 0.6883(5) 0.8554(8) 0.3776(3) 0.0271(9) Uani 1 1 d .
C7 C 0.6132(5) 1.0220(8) 0.4393(3) 0.0312(11) Uani 1 1 d .
H7A H 0.5483 1.1538 0.3952 0.047 Uiso 1 1 calc R
H7B H 0.6910 1.1098 0.4940 0.047 Uiso 1 1 calc R
H7C H 0.5519 0.9096 0.4681 0.047 Uiso 1 1 calc R
C8 C 0.7612(5) 1.0143(11) 0.3132(4) 0.0380(13) Uani 1 1 d .
H8A H 0.7857 0.8987 0.2643 0.057 Uiso 1 1 calc R
H8B H 0.8539 1.0961 0.3569 0.057 Uiso 1 1 calc R
H8C H 0.6909 1.1507 0.2769 0.057 Uiso 1 1 calc R
C6 C 0.8057(5) 0.6723(9) 0.4490(3) 0.0340(10) Uani 1 1 d .
H6A H 0.7602 0.5836 0.4948 0.051 Uiso 1 1 calc R
H6B H 0.8929 0.7755 0.4887 0.051 Uiso 1 1 calc R
H6C H 0.8388 0.5415 0.4089 0.051 Uiso 1 1 calc R

loop_
_atom_site_aniso_label
_atom_site_aniso_U_11
_atom_site_aniso_U_22
_atom_site_aniso_U_33
_atom_site_aniso_U_23
_atom_site_aniso_U_13
_atom_site_aniso_U_12
Br1 0.0446(3) 0.0484(3) 0.0365(2) 0.0099(3) 0.02049(18) 0.0022(3)
O3 0.0243(15) 0.0180(15) 0.0320(15) -0.0022(12) -0.0024(13) -0.0020(12)
O1 0.0328(17) 0.045(2) 0.0307(15) 0.0058(15) 0.0141(13) 0.0024(15)
O4 0.0280(14) 0.016(2) 0.0399(14) -0.0035(16) 0.0002(11) 0.0007(15)
O2 0.0336(15) 0.028(2) 0.0356(14) 0.0069(15) 0.0086(12) 0.0082(16)
N1 0.0184(16) 0.0208(18) 0.0245(16) -0.0020(12) -0.0007(14) -0.0010(13)
C3 0.040(2) 0.067(4) 0.038(2) 0.019(3) 0.0159(19) -0.001(4)
C2 0.022(2) 0.028(2) 0.024(2) -0.0030(17) 0.0032(17) -0.0047(18)
C1 0.022(2) 0.018(2) 0.031(2) -0.0022(17) 0.0065(17) -0.0027(16)
C9 0.025(2) 0.028(2) 0.024(2) 0.0018(18) 0.0063(17) -0.0008(18)
C4 0.022(2) 0.024(2) 0.027(2) -0.0018(17) 0.0061(17) -0.0011(17)
C5 0.027(2) 0.018(2) 0.034(2) -0.0024(17) 0.0059(19) -0.0042(17)
C7 0.039(2) 0.021(3) 0.032(2) -0.0031(17) 0.0086(19) -0.0043(18)
C8 0.031(2) 0.042(4) 0.043(2) -0.004(2) 0.0136(19) -0.008(2)
C6 0.034(2) 0.025(2) 0.033(2) -0.0009(18) -0.004(2) 0.0006(19)

loop_
_atom_type_symbol
_atom_type_description
_atom_type_scat_dispersion_real
_atom_type_scat_dispersion_imag
_atom_type_scat_source
C C 0.0033 0.0016 'International Tables Vol C Tables 4.2.6.8 and 6.1.1.4'
H H 0.0000 0.0000 'International Tables Vol C Tables 4.2.6.8 and 6.1.1.4'
N N 0.0061 0.0033 'International Tables Vol C Tables 4.2.6.8 and 6.1.1.4'
O O 0.0106 0.0060 'International Tables Vol C Tables 4.2.6.8 and 6.1.1.4'
Br Br -0.2901 2.4595 'International Tables Vol C Tables 4.2.6.8 and 6.1.1.4'

loop_
_geom_angle_atom_site_label_1
_geom_angle_atom_site_label_2
_geom_angle_atom_site_label_3
_geom_angle
C4 O3 C5 118.8(3)
C2 O1 C3 114.8(4)
C4 N1 C1 118.3(3)
O1 C3 H3A 109.5
O1 C3 H3B 109.5
H3A C3 H3B 109.5
O1 C3 H3C 109.5
H3A C3 H3C 109.5
H3B C3 H3C 109.5
O2 C2 O1 124.4(4)
O2 C2 C1 123.9(4)
O1 C2 C1 111.7(4)
N1 C1 C9 113.1(3)
N1 C1 C2 112.2(3)
C9 C1 C2 108.4(3)
N1 C1 H1 107.6
C9 C1 H1 107.6
C2 C1 H1 107.6
C1 C9 Br1 110.1(3)
C1 C9 H9A 109.6
Br1 C9 H9A 109.6
C1 C9 H9B 109.6
Br1 C9 H9B 109.6
H9A C9 H9B 108.2
O4 C4 O3 126.3(4)
O4 C4 N1 124.1(4)
O3 C4 N1 109.5(4)
O3 C5 C8 109.9(3)
O3 C5 C7 110.4(3)
C8 C5 C7 113.8(4)
O3 C5 C6 102.5(3)
C8 C5 C6 110.2(4)
C7 C5 C6 109.6(4)
C5 C7 H7A 109.5
C5 C7 H7B 109.5
H7A C7 H7B 109.5
C5 C7 H7C 109.5
H7A C7 H7C 109.5
H7B C7 H7C 109.5
C5 C8 H8A 109.5
C5 C8 H8B 109.5
H8A C8 H8B 109.5
C5 C8 H8C 109.5
H8A C8 H8C 109.5
H8B C8 H8C 109.5
C5 C6 H6A 109.5
C5 C6 H6B 109.5
H6A C6 H6B 109.5
C5 C6 H6C 109.5
H6A C6 H6C 109.5
H6B C6 H6C 109.5

loop_
_geom_bond_atom_site_label_1
_geom_bond_atom_site_label_2
_geom_bond_distance
Br1 C9 1.945(4)
O3 C4 1.361(5)
O3 C5 1.479(5)
O1 C2 1.340(5)
O1 C3 1.454(6)
O4 C4 1.213(7)
O2 C2 1.213(5)
N1 C4 1.362(5)
N1 C1 1.459(5)
C3 H3A 0.9800
C3 H3B 0.9800
C3 H3C 0.9800
C2 C1 1.536(6)
C1 C9 1.530(6)
C1 H1 1.0000
C9 H9A 0.9900
C9 H9B 0.9900
C5 C8 1.518(6)
C5 C7 1.524(6)
C5 C6 1.540(6)
C7 H7A 0.9800
C7 H7B 0.9800
C7 H7C 0.9800
C8 H8A 0.9800
C8 H8B 0.9800
C8 H8C 0.9800
C6 H6A 0.9800
C6 H6B 0.9800
C6 H6C 0.9800

loop_
_geom_torsion_atom_site_label_1
_geom_torsion_atom_site_label_2
_geom_torsion_atom_site_label_3
_geom_torsion_atom_site_label_4
_geom_torsion
C3 O1 C2 O2 2.7(6)
C3 O1 C2 C1 -178.6(4)
C4 N1 C1 C9 -68.8(5)
C4 N1 C1 C2 54.2(5)
O2 C2 C1 N1 -136.0(4)
O1 C2 C1 N1 45.3(5)
O2 C2 C1 C9 -10.4(5)
O1 C2 C1 C9 170.9(3)
N1 C1 C9 Br1 -59.8(4)
C2 C1 C9 Br1 175.1(2)
C5 O3 C4 O4 4.2(6)
C5 O3 C4 N1 -176.6(3)
C1 N1 C4 O4 -8.8(6)
C1 N1 C4 O3 172.0(3)
C4 O3 C5 C8 -66.7(5)
C4 O3 C5 C7 59.6(4)
C4 O3 C5 C6 176.2(3)
